data_2019069
loop_
_publ_author_name
'Castillo, Juan C.'
'Abon\'ia, Rodrigo'
'Cobo, Justo'
'Glidewell, Christopher'

_publ_section_title
;
 Dibenzylammonium hydrogen maleate and a redetermination at 120K of
 bis(dibenzylamino)methane
;
_journal_coeditor_code YF3037
_journal_issue 7
_journal_name_full 'Acta Crystallographica Section C'
_journal_page_first 798
_journal_page_last 802
_journal_paper_doi 10.1107/S010827011301651X
_journal_volume 69
_journal_year 2013
_chemical_formula_iupac 'C14 H16 N +, C4 H3 O4 -'
_chemical_formula_moiety 'C14 H16 N +, C4 H3 O4 -'
_chemical_formula_sum 'C18 H19 N O4'
_chemical_formula_weight 313.34
_chemical_name_common
;
Dibenzylammonium hydrogen maleate
;
_chemical_name_systematic
;
Dibenzylammonium (2<i>Z</i>)-3-carboxyprop-2-enoate
;
_space_group_IT_number 14
_symmetry_cell_setting monoclinic
_symmetry_space_group_name_Hall '-P 2ybc'
_symmetry_space_group_name_H-M 'P 1 21/c 1'
_atom_sites_solution_hydrogens geom
_atom_sites_solution_primary direct
_atom_sites_solution_secondary difmap
_cell_angle_alpha 90.00
_cell_angle_beta 95.464(8)
_cell_angle_gamma 90.00
_cell_formula_units_Z 4
_cell_length_a 5.7551(5)
_cell_length_b 16.1579(19)
_cell_length_c 17.1230(19)
_cell_measurement_reflns_used 3639
_cell_measurement_temperature 120(2)
_cell_measurement_theta_max 27.50
_cell_measurement_theta_min 2.79
_cell_volume 1585.0(3)
_computing_cell_refinement 'DIRAX/LSQ (Duisenberg <i>et al.</i>, 2000)'
_computing_data_collection 'COLLECT (Hooft, 1998)'
_computing_data_reduction 'EVALCCD (Duisenberg <i>et al.</i>, 2003)'
_computing_molecular_graphics 'PLATON (Spek, 2009)'
_computing_publication_material 'SHELXL97 (Sheldrick, 2008) and PLATON (Spek, 2009)'
_computing_structure_refinement 'SHELXL97 (Sheldrick, 2008)'
_computing_structure_solution 'SIR2004 (Burla <i>et al.</i>, 2005)'
_diffrn_ambient_temperature 120(2)
_diffrn_detector_area_resol_mean 9.091
_diffrn_measured_fraction_theta_full 0.999
_diffrn_measured_fraction_theta_max 0.999
_diffrn_measurement_device_type 'Bruker--Nonius KappaCCD'
_diffrn_measurement_method '\f & \w scans'
_diffrn_radiation_monochromator graphite
_diffrn_radiation_source 'Bruker--Nonius FR591 rotating anode'
_diffrn_radiation_type 'Mo K\a'
_diffrn_radiation_wavelength 0.71073
_diffrn_reflns_av_R_equivalents 0.0578
_diffrn_reflns_av_sigmaI/netI 0.0413
_diffrn_reflns_limit_h_max 7
_diffrn_reflns_limit_h_min -7
_diffrn_reflns_limit_k_max 20
_diffrn_reflns_limit_k_min -20
_diffrn_reflns_limit_l_max 22
_diffrn_reflns_limit_l_min -22
_diffrn_reflns_number 22681
_diffrn_reflns_theta_full 27.50
_diffrn_reflns_theta_max 27.50
_diffrn_reflns_theta_min 2.79
_diffrn_standards_decay_% 0
_diffrn_standards_interval_count 0
_diffrn_standards_interval_time 0
_diffrn_standards_number 0
_exptl_absorpt_coefficient_mu 0.093
_exptl_absorpt_correction_T_max 0.976
_exptl_absorpt_correction_T_min 0.971
_exptl_absorpt_correction_type multi-scan
_exptl_absorpt_process_details '(SADABS; Sheldrick, 2003)'
_exptl_crystal_colour colourless
_exptl_crystal_density_diffrn 1.313
_exptl_crystal_density_method 'not measured'
_exptl_crystal_description block
_exptl_crystal_F_000 664
_exptl_crystal_size_max 0.32
_exptl_crystal_size_mid 0.30
_exptl_crystal_size_min 0.26
_refine_diff_density_max 0.176
_refine_diff_density_min -0.252
_refine_ls_extinction_method none
_refine_ls_goodness_of_fit_ref 1.084
_refine_ls_hydrogen_treatment constr
_refine_ls_matrix_type full
_refine_ls_number_parameters 208
_refine_ls_number_reflns 3639
_refine_ls_number_restraints 0
_refine_ls_restrained_S_all 1.084
_refine_ls_R_factor_all 0.0757
_refine_ls_R_factor_gt 0.0461
_refine_ls_shift/su_max 0.001
_refine_ls_shift/su_mean 0.000
_refine_ls_structure_factor_coef Fsqd
_refine_ls_weighting_details 'w=1/[\s^2^(Fo^2^)+(0.0391P)^2^+0.5921P] where P=(Fo^2^+2Fc^2^)/3'
_refine_ls_weighting_scheme calc
_refine_ls_wR_factor_gt 0.0961
_refine_ls_wR_factor_ref 0.1099
_reflns_number_gt 2621
_reflns_number_total 3639
_reflns_threshold_expression I>2\s(I)
_cod_data_source_file yf3037.cif
_cod_data_source_block I
_cod_original_sg_symbol_H-M 'P 21/c'
_cod_database_code 2019069
_cod_database_fobs_code 2019069

loop_
_symmetry_equiv_pos_as_xyz
'x, y, z'
'-x, y+1/2, -z+1/2'
'-x, -y, -z'
'x, -y-1/2, z-1/2'

loop_
_atom_site_type_symbol
_atom_site_label
_atom_site_fract_x
_atom_site_fract_y
_atom_site_fract_z
_atom_site_U_iso_or_equiv
_atom_site_adp_type
_atom_site_calc_flag
_atom_site_refinement_flags
_atom_site_occupancy
_atom_site_symmetry_multiplicity
N N1 0.5366(2) 0.29720(8) 0.32397(7) 0.0191(3) Uani d . 1 1
H H1A 0.3868 0.2977 0.3365 0.023 Uiso d R 1 1
H H1B 0.6253 0.2914 0.3695 0.023 Uiso d R 1 1
C C17 0.5742(3) 0.22299(10) 0.27401(9) 0.0257(4) Uani d . 1 1
H H17A 0.7414 0.2192 0.2652 0.031 Uiso calc R 1 1
H H17B 0.4832 0.2296 0.2223 0.031 Uiso calc R 1 1
C C11 0.5009(3) 0.14446(10) 0.31198(9) 0.0228(3) Uani d . 1 1
C C12 0.6548(3) 0.10306(10) 0.36598(10) 0.0271(4) Uani d . 1 1
H H12 0.8073 0.1246 0.3788 0.033 Uiso calc R 1 1
C C13 0.5884(3) 0.03080(11) 0.40131(11) 0.0336(4) Uani d . 1 1
H H13 0.6947 0.0033 0.4385 0.040 Uiso calc R 1 1
C C14 0.3674(3) -0.00141(11) 0.38249(11) 0.0344(4) Uani d . 1 1
H H14 0.3218 -0.0510 0.4066 0.041 Uiso calc R 1 1
C C15 0.2136(3) 0.03868(11) 0.32862(11) 0.0343(4) Uani d . 1 1
H H15 0.0623 0.0164 0.3153 0.041 Uiso calc R 1 1
C C16 0.2788(3) 0.11154(11) 0.29361(10) 0.0283(4) Uani d . 1 1
H H16 0.1712 0.1391 0.2569 0.034 Uiso calc R 1 1
C C27 0.5999(3) 0.37606(10) 0.28506(9) 0.0225(3) Uani d . 1 1
H H27A 0.5025 0.3821 0.2345 0.027 Uiso calc R 1 1
H H27B 0.7653 0.3736 0.2738 0.027 Uiso calc R 1 1
C C21 0.5641(3) 0.45008(10) 0.33596(9) 0.0209(3) Uani d . 1 1
C C22 0.7442(3) 0.47900(10) 0.38888(9) 0.0251(4) Uani d . 1 1
H H22 0.8900 0.4510 0.3940 0.030 Uiso calc R 1 1
C C23 0.7124(3) 0.54831(11) 0.43418(10) 0.0318(4) Uani d . 1 1
H H23 0.8362 0.5677 0.4702 0.038 Uiso calc R 1 1
C C24 0.5000(3) 0.58949(11) 0.42711(11) 0.0336(4) Uani d . 1 1
H H24 0.4783 0.6370 0.4583 0.040 Uiso calc R 1 1
C C25 0.3199(3) 0.56126(11) 0.37469(11) 0.0323(4) Uani d . 1 1
H H25 0.1746 0.5896 0.3696 0.039 Uiso calc R 1 1
C C26 0.3511(3) 0.49167(10) 0.32962(10) 0.0267(4) Uani d . 1 1
H H26 0.2262 0.4721 0.2941 0.032 Uiso calc R 1 1
C C31 0.0391(3) 0.19287(11) 0.62431(10) 0.0265(4) Uani d . 1 1
C C32 0.2231(3) 0.19375(10) 0.56848(9) 0.0235(3) Uani d . 1 1
H H32 0.3669 0.1696 0.5888 0.028 Uiso calc R 1 1
C C33 0.2229(3) 0.22217(10) 0.49537(9) 0.0224(3) Uani d . 1 1
H H33 0.3650 0.2140 0.4724 0.027 Uiso calc R 1 1
C C34 0.0356(3) 0.26483(10) 0.44335(9) 0.0204(3) Uani d . 1 1
O O31 -0.17349(18) 0.21716(8) 0.60052(7) 0.0306(3) Uani d . 1 1
H H31 -0.1673 0.2373 0.5466 0.046 Uiso d R 1 1
O O32 0.0899(2) 0.16877(10) 0.69127(7) 0.0472(4) Uani d . 1 1
O O33 0.08704(18) 0.29195(7) 0.37947(6) 0.0273(3) Uani d . 1 1
O O34 -0.17021(17) 0.27045(7) 0.46603(6) 0.0243(3) Uani d . 1 1

loop_
_atom_site_aniso_label
_atom_site_aniso_U_11
_atom_site_aniso_U_22
_atom_site_aniso_U_33
_atom_site_aniso_U_12
_atom_site_aniso_U_13
_atom_site_aniso_U_23
N1 0.0174(6) 0.0214(7) 0.0185(6) 0.0016(5) 0.0018(5) 0.0008(5)
C17 0.0295(9) 0.0243(9) 0.0242(8) 0.0014(7) 0.0076(7) -0.0042(7)
C11 0.0237(8) 0.0210(8) 0.0243(8) 0.0021(6) 0.0055(6) -0.0056(6)
C12 0.0249(8) 0.0245(9) 0.0319(9) 0.0000(7) 0.0021(7) -0.0053(7)
C13 0.0409(10) 0.0260(10) 0.0334(10) 0.0036(8) 0.0011(8) -0.0004(8)
C14 0.0419(10) 0.0231(9) 0.0404(10) -0.0051(8) 0.0161(8) -0.0040(8)
C15 0.0255(9) 0.0310(10) 0.0475(11) -0.0050(7) 0.0084(8) -0.0142(9)
C16 0.0255(8) 0.0273(9) 0.0318(9) 0.0038(7) 0.0012(7) -0.0075(7)
C27 0.0233(8) 0.0231(8) 0.0213(8) -0.0026(6) 0.0030(6) 0.0021(6)
C21 0.0213(8) 0.0196(8) 0.0220(8) -0.0013(6) 0.0036(6) 0.0034(6)
C22 0.0216(8) 0.0251(9) 0.0283(9) 0.0000(7) 0.0008(7) 0.0002(7)
C23 0.0290(9) 0.0314(10) 0.0346(9) -0.0048(7) 0.0011(7) -0.0053(8)
C24 0.0376(10) 0.0213(9) 0.0440(10) -0.0028(7) 0.0145(8) -0.0061(8)
C25 0.0245(9) 0.0249(9) 0.0488(11) 0.0047(7) 0.0105(8) 0.0041(8)
C26 0.0215(8) 0.0253(9) 0.0330(9) -0.0007(7) 0.0012(7) 0.0043(7)
C31 0.0213(8) 0.0328(10) 0.0252(8) -0.0006(7) 0.0012(6) 0.0032(7)
C32 0.0166(7) 0.0270(9) 0.0267(8) 0.0030(6) 0.0003(6) 0.0017(7)
C33 0.0163(7) 0.0272(9) 0.0242(8) 0.0031(6) 0.0038(6) 0.0000(7)
C34 0.0177(7) 0.0206(8) 0.0227(8) 0.0004(6) 0.0011(6) -0.0037(6)
O31 0.0203(6) 0.0458(8) 0.0264(6) 0.0057(5) 0.0057(5) 0.0092(5)
O32 0.0293(7) 0.0836(11) 0.0290(7) 0.0082(7) 0.0044(5) 0.0217(7)
O33 0.0230(6) 0.0354(7) 0.0239(6) 0.0043(5) 0.0050(5) 0.0064(5)
O34 0.0170(5) 0.0314(7) 0.0245(6) 0.0032(5) 0.0025(4) 0.0019(5)

loop_
_atom_type_symbol
_atom_type_description
_atom_type_scat_dispersion_real
_atom_type_scat_dispersion_imag
_atom_type_scat_source
C C 0.0033 0.0016 'International Tables Vol C Tables 4.2.6.8 and 6.1.1.4'
H H 0.0000 0.0000 'International Tables Vol C Tables 4.2.6.8 and 6.1.1.4'
N N 0.0061 0.0033 'International Tables Vol C Tables 4.2.6.8 and 6.1.1.4'
O O 0.0106 0.0060 'International Tables Vol C Tables 4.2.6.8 and 6.1.1.4'

loop_
_geom_angle_atom_site_label_1
_geom_angle_atom_site_label_2
_geom_angle_atom_site_label_3
_geom_angle
C27 N1 C17 111.82(11)
C27 N1 H1A 112.0
C17 N1 H1A 109.5
C27 N1 H1B 109.5
C17 N1 H1B 108.1
H1A N1 H1B 105.6
N1 C17 C11 111.48(12)
N1 C17 H17A 109.3
C11 C17 H17A 109.3
N1 C17 H17B 109.3
C11 C17 H17B 109.3
H17A C17 H17B 108.0
C12 C11 C16 118.67(16)
C12 C11 C17 120.42(14)
C16 C11 C17 120.91(15)
C13 C12 C11 120.74(16)
C13 C12 H12 119.6
C11 C12 H12 119.6
C14 C13 C12 120.08(17)
C14 C13 H13 120.0
C12 C13 H13 120.0
C15 C14 C13 119.77(17)
C15 C14 H14 120.1
C13 C14 H14 120.1
C14 C15 C16 120.33(16)
C14 C15 H15 119.8
C16 C15 H15 119.8
C15 C16 C11 120.40(16)
C15 C16 H16 119.8
C11 C16 H16 119.8
N1 C27 C21 111.45(12)
N1 C27 H27A 109.3
C21 C27 H27A 109.3
N1 C27 H27B 109.3
C21 C27 H27B 109.3
H27A C27 H27B 108.0
C22 C21 C26 118.97(15)
C22 C21 C27 120.64(14)
C26 C21 C27 120.37(14)
C23 C22 C21 120.44(15)
C23 C22 H22 119.8
C21 C22 H22 119.8
C22 C23 C24 120.12(16)
C22 C23 H23 119.9
C24 C23 H23 119.9
C25 C24 C23 119.90(17)
C25 C24 H24 120.0
C23 C24 H24 120.0
C24 C25 C26 120.04(16)
C24 C25 H25 120.0
C26 C25 H25 120.0
C25 C26 C21 120.52(16)
C25 C26 H26 119.7
C21 C26 H26 119.7
O32 C31 O31 121.36(15)
O32 C31 C32 118.92(15)
O31 C31 C32 119.71(14)
C33 C32 C31 131.85(15)
C33 C32 H32 114.1
C31 C32 H32 114.1
C32 C33 C34 130.74(14)
C32 C33 H33 114.6
C34 C33 H33 114.6
O33 C34 O34 123.11(14)
O33 C34 C33 117.90(13)
O34 C34 C33 118.98(14)
C31 O31 H31 105.9
C34 O34 H31 109.1

loop_
_geom_bond_atom_site_label_1
_geom_bond_atom_site_label_2
_geom_bond_distance
_geom_bond_publ_flag
N1 C27 1.4987(19) ?
N1 C17 1.501(2) ?
N1 H1A 0.9085 ?
N1 H1B 0.8954 ?
C17 C11 1.504(2) ?
C17 H17A 0.9900 ?
C17 H17B 0.9900 ?
C11 C12 1.390(2) ?
C11 C16 1.393(2) ?
C12 C13 1.385(2) ?
C12 H12 0.9500 ?
C13 C14 1.384(3) ?
C13 H13 0.9500 ?
C14 C15 1.378(3) ?
C14 H14 0.9500 ?
C15 C16 1.389(3) ?
C15 H15 0.9500 ?
C16 H16 0.9500 ?
C27 C21 1.506(2) ?
C27 H27A 0.9900 ?
C27 H27B 0.9900 ?
C21 C22 1.391(2) ?
C21 C26 1.393(2) ?
C22 C23 1.384(2) ?
C22 H22 0.9500 ?
C23 C24 1.387(2) ?
C23 H23 0.9500 ?
C24 C25 1.382(3) ?
C24 H24 0.9500 ?
C25 C26 1.385(2) ?
C25 H25 0.9500 ?
C26 H26 0.9500 ?
C31 O31 1.3120(19) y
C31 O32 1.220(2) y
C31 C32 1.493(2) ?
C32 C33 1.333(2) ?
C32 H32 0.9500 ?
C33 C34 1.499(2) ?
C33 H33 0.9500 ?
C34 O33 1.2402(18) y
C34 O34 1.2842(18) y
O31 H31 0.9822 ?
O34 H31 1.4792 ?

loop_
_geom_hbond_atom_site_label_D
_geom_hbond_atom_site_label_H
_geom_hbond_atom_site_label_A
_geom_hbond_site_symmetry_A
_geom_hbond_distance_DH
_geom_hbond_distance_HA
_geom_hbond_distance_DA
_geom_hbond_angle_DHA
_geom_hbond_publ_flag
N1 H1A O33 . 0.91 1.94 2.8412(16) 171 y
N1 H1B O34 1_655 0.90 1.96 2.8582(16) 175 y
O31 H31 O34 . 0.98 1.48 2.4603(16) 177 y
C27 H27A O32 4_565 0.99 2.55 3.290(2) 131 y
C27 H27B O32 4_665 0.99 2.54 3.452(2) 153 y

loop_
_geom_torsion_atom_site_label_1
_geom_torsion_atom_site_label_2
_geom_torsion_atom_site_label_3
_geom_torsion_atom_site_label_4
_geom_torsion
_geom_torsion_publ_flag
C27 N1 C17 C11 -177.63(12) y
N1 C17 C11 C12 -85.51(18) y
N1 C17 C11 C16 94.80(17) ?
C16 C11 C12 C13 -0.4(2) ?
C17 C11 C12 C13 179.86(15) ?
C11 C12 C13 C14 0.6(3) ?
C12 C13 C14 C15 -0.1(3) ?
C13 C14 C15 C16 -0.5(3) ?
C14 C15 C16 C11 0.6(3) ?
C12 C11 C16 C15 -0.2(2) ?
C17 C11 C16 C15 179.54(15) ?
C17 N1 C27 C21 -179.37(12) y
N1 C27 C21 C22 90.51(17) y
N1 C27 C21 C26 -90.76(17) ?
C26 C21 C22 C23 -0.4(2) ?
C27 C21 C22 C23 178.40(15) ?
C21 C22 C23 C24 0.0(3) ?
C22 C23 C24 C25 0.0(3) ?
C23 C24 C25 C26 0.4(3) ?
C24 C25 C26 C21 -0.7(3) ?
C22 C21 C26 C25 0.7(2) ?
C27 C21 C26 C25 -178.07(15) ?
C31 C32 C33 C34 0.9(3) y
C33 C32 C31 O31 6.5(3) y
C33 C32 C31 O32 -174.08(19) y
C32 C33 C34 O33 173.64(17) y
C32 C33 C34 O34 -7.5(3) y
